data_7036028
loop_
_publ_author_name
'Tacke, Reinhold'
'Kobelt, Claudia'
'Baus, Johannes A.'
'Bertermann, R\"udiger'
'Burschka, Christian'

_publ_section_title
;
 Synthesis, structure and reactivity of a donor-stabilised silylene with a
 bulky bidentate benzamidinato ligand.
;
_journal_issue 33
_journal_name_full 'Dalton transactions (Cambridge, England : 2003)'
_journal_page_first 14959
_journal_page_last 14974
_journal_paper_doi 10.1039/c5dt01581b
_journal_volume 44
_journal_year 2015
_chemical_formula_moiety 'C33 H45 Cl2 N3 Si'
_chemical_formula_sum 'C33 H45 Cl2 N3 Si'
_chemical_formula_weight 582.71
_chemical_name_systematic
; 
 ? 
;
_space_group_IT_number 144
_symmetry_cell_setting hexagonal
_symmetry_space_group_name_Hall 'P 31'
_symmetry_space_group_name_H-M 'P 31'
_atom_sites_solution_hydrogens geom
_atom_sites_solution_primary direct
_atom_sites_solution_secondary difmap
_audit_creation_method SHELXL-97
_audit_update_record
;
2015-04-23 deposited with the CCDC.
2015-06-05 downloaded from the CCDC.
;
_cell_angle_alpha 90.00
_cell_angle_beta 90.00
_cell_angle_gamma 120.00
_cell_formula_units_Z 3
_cell_length_a 15.1910(19)
_cell_length_b 15.1910(19)
_cell_length_c 12.3499(18)
_cell_measurement_reflns_used 5000
_cell_measurement_temperature 173(2)
_cell_measurement_theta_max 26.55
_cell_measurement_theta_min 2.3
_cell_volume 2468.1(6)
_computing_cell_refinement Stoe-IPDS
_computing_data_collection Stoe-IPDS
_computing_data_reduction Stoe-IPDS
_computing_molecular_graphics ORTEP/POV-Ray
_computing_publication_material Bruker-SHELXTL
_computing_structure_refinement 'SHELXL-97 (Sheldrick, 1997)'
_computing_structure_solution 'SHELXS-97 (Sheldrick, 1990)'
_diffrn_ambient_temperature 173(2)
_diffrn_measured_fraction_theta_full 0.999
_diffrn_measured_fraction_theta_max 0.999
_diffrn_measurement_device_type image_plate_Stoe-IPDS
_diffrn_measurement_method 'omega scan'
_diffrn_radiation_monochromator graphite
_diffrn_radiation_source 'fine-focus sealed tube'
_diffrn_radiation_type MoK\a
_diffrn_radiation_wavelength 0.71073
_diffrn_reflns_av_R_equivalents 0.0000
_diffrn_reflns_av_sigmaI/netI 0.0481
_diffrn_reflns_limit_h_max 9
_diffrn_reflns_limit_h_min -18
_diffrn_reflns_limit_k_max 18
_diffrn_reflns_limit_k_min -18
_diffrn_reflns_limit_l_max 15
_diffrn_reflns_limit_l_min -15
_diffrn_reflns_number 6471
_diffrn_reflns_theta_full 26.01
_diffrn_reflns_theta_max 26.01
_diffrn_reflns_theta_min 3.10
_exptl_absorpt_coefficient_mu 0.259
_exptl_absorpt_correction_type none
_exptl_crystal_colour colourless
_exptl_crystal_density_diffrn 1.176
_exptl_crystal_density_method 'not measured'
_exptl_crystal_description block
_exptl_crystal_F_000 936
_exptl_crystal_size_max 0.45
_exptl_crystal_size_mid 0.45
_exptl_crystal_size_min 0.2
_refine_diff_density_max 0.461
_refine_diff_density_min -0.270
_refine_diff_density_rms 0.057
_refine_ls_abs_structure_details 'Flack H D (1983), Acta Cryst. A39, 876-881'
_refine_ls_abs_structure_Flack 0.01(8)
_refine_ls_extinction_method none
_refine_ls_goodness_of_fit_ref 0.971
_refine_ls_hydrogen_treatment constr
_refine_ls_matrix_type full
_refine_ls_number_parameters 363
_refine_ls_number_reflns 6471
_refine_ls_number_restraints 1
_refine_ls_restrained_S_all 0.971
_refine_ls_R_factor_all 0.0612
_refine_ls_R_factor_gt 0.0470
_refine_ls_shift/su_max 0.000
_refine_ls_shift/su_mean 0.000
_refine_ls_structure_factor_coef Fsqd
_refine_ls_weighting_details 'calc w=1/[\s^2^(Fo^2^)+(0.0807P)^2^+0.0000P] where P=(Fo^2^+2Fc^2^)/3'
_refine_ls_weighting_scheme calc
_refine_ls_wR_factor_gt 0.1102
_refine_ls_wR_factor_ref 0.1178
_reflns_number_gt 5209
_reflns_number_total 6471
_reflns_threshold_expression >2sigma(I)
_cod_data_source_file c5dt01581b1.cif
_cod_data_source_block kob37d_twin5
_cod_depositor_comments 'Adding full bibliography for 7036018--7036028.cif.'
_cod_original_sg_symbol_H-M P31
_cod_database_code 7036028

loop_
_symmetry_equiv_pos_as_xyz
'x, y, z'
'-y, x-y, z+1/3'
'-x+y, -x, z+2/3'

loop_
_atom_site_label
_atom_site_type_symbol
_atom_site_fract_x
_atom_site_fract_y
_atom_site_fract_z
_atom_site_U_iso_or_equiv
_atom_site_adp_type
_atom_site_occupancy
_atom_site_symmetry_multiplicity
_atom_site_calc_flag
_atom_site_refinement_flags
Cl1 Cl 0.43653(8) 0.19712(8) 0.51590(8) 0.0568(2) Uani 1 1 d .
Cl2 Cl 0.20622(9) 0.07713(8) 0.44885(11) 0.0684(3) Uani 1 1 d .
Si Si 0.30158(8) 0.18969(8) 0.56278(10) 0.0530(3) Uani 1 1 d .
N1 N 0.3852(2) 0.3354(2) 0.6481(2) 0.0342(6) Uani 1 1 d .
N2 N 0.2819(2) 0.2867(2) 0.51104(19) 0.0340(6) Uani 1 1 d .
N3 N 0.2548(3) 0.1304(3) 0.6815(3) 0.0672(10) Uani 1 1 d .
C1 C 0.3429(2) 0.3666(2) 0.5788(2) 0.0344(6) Uani 1 1 d .
C2 C 0.3535(3) 0.4679(3) 0.5708(3) 0.0424(8) Uani 1 1 d .
C3 C 0.4460(3) 0.5537(3) 0.5974(3) 0.0547(9) Uani 1 1 d .
H3 H 0.5024 0.5465 0.6178 0.066 Uiso 1 1 calc R
C4 C 0.4557(4) 0.6491(4) 0.5940(5) 0.0862(17) Uani 1 1 d .
H4 H 0.5188 0.7073 0.6118 0.103 Uiso 1 1 calc R
C5 C 0.3751(5) 0.6599(4) 0.5653(6) 0.102(2) Uani 1 1 d .
H5 H 0.3816 0.7255 0.5657 0.123 Uiso 1 1 calc R
C6 C 0.2849(5) 0.5773(4) 0.5359(6) 0.103(2) Uani 1 1 d .
H6 H 0.2297 0.5858 0.5136 0.124 Uiso 1 1 calc R
C7 C 0.2736(4) 0.4817(3) 0.5385(4) 0.0659(12) Uani 1 1 d .
H7 H 0.2106 0.4245 0.5180 0.079 Uiso 1 1 calc R
C8 C 0.4291(3) 0.3849(2) 0.7479(3) 0.0367(7) Uani 1 1 d .
C9 C 0.3676(3) 0.3937(3) 0.8277(3) 0.0449(8) Uani 1 1 d .
C10 C 0.4144(3) 0.4419(3) 0.9248(3) 0.0511(9) Uani 1 1 d .
H10 H 0.3748 0.4493 0.9798 0.061 Uiso 1 1 calc R
C11 C 0.5156(3) 0.4787(3) 0.9425(3) 0.0522(10) Uani 1 1 d .
H11 H 0.5453 0.5121 1.0088 0.063 Uiso 1 1 calc R
C12 C 0.5744(3) 0.4681(3) 0.8663(3) 0.0440(8) Uani 1 1 d .
H12 H 0.6442 0.4925 0.8809 0.053 Uiso 1 1 calc R
C13 C 0.5328(2) 0.4215(3) 0.7662(2) 0.0360(7) Uani 1 1 d .
C14 C 0.2533(3) 0.3502(3) 0.8163(3) 0.0596(11) Uani 1 1 d .
H14 H 0.2332 0.3182 0.7430 0.072 Uiso 1 1 calc R
C15 C 0.2226(4) 0.4307(5) 0.8230(5) 0.0901(19) Uani 1 1 d .
H15A H 0.2593 0.4828 0.7679 0.135 Uiso 1 1 calc R
H15B H 0.2393 0.4621 0.8950 0.135 Uiso 1 1 calc R
H15C H 0.1492 0.3994 0.8106 0.135 Uiso 1 1 calc R
C16 C 0.1968(4) 0.2661(5) 0.9001(4) 0.093(2) Uani 1 1 d .
H16A H 0.1236 0.2320 0.8858 0.140 Uiso 1 1 calc R
H16B H 0.2106 0.2958 0.9729 0.140 Uiso 1 1 calc R
H16C H 0.2200 0.2165 0.8953 0.140 Uiso 1 1 calc R
C17 C 0.6021(3) 0.4115(3) 0.6828(3) 0.0408(8) Uani 1 1 d .
H17 H 0.5619 0.3817 0.6151 0.049 Uiso 1 1 calc R
C18 C 0.6942(3) 0.5148(3) 0.6544(3) 0.0546(9) Uani 1 1 d .
H18A H 0.7322 0.5065 0.5950 0.082 Uiso 1 1 calc R
H18B H 0.7384 0.5423 0.7180 0.082 Uiso 1 1 calc R
H18C H 0.6710 0.5618 0.6321 0.082 Uiso 1 1 calc R
C19 C 0.6380(3) 0.3417(3) 0.7226(3) 0.0546(9) Uani 1 1 d .
H19A H 0.5792 0.2744 0.7369 0.082 Uiso 1 1 calc R
H19B H 0.6770 0.3691 0.7895 0.082 Uiso 1 1 calc R
H19C H 0.6812 0.3359 0.6675 0.082 Uiso 1 1 calc R
C20 C 0.2387(2) 0.2947(2) 0.4096(2) 0.0338(7) Uani 1 1 d .
C21 C 0.3042(3) 0.3404(3) 0.3198(2) 0.0369(7) Uani 1 1 d .
C22 C 0.2586(3) 0.3397(3) 0.2217(3) 0.0522(9) Uani 1 1 d .
H22 H 0.3004 0.3697 0.1599 0.063 Uiso 1 1 calc R
C23 C 0.1558(3) 0.2972(4) 0.2114(3) 0.0598(11) Uani 1 1 d .
H23 H 0.1269 0.2967 0.1430 0.072 Uiso 1 1 calc R
C24 C 0.0934(3) 0.2546(3) 0.3012(3) 0.0509(9) Uani 1 1 d .
H24 H 0.0222 0.2271 0.2940 0.061 Uiso 1 1 calc R
C25 C 0.1333(3) 0.2516(3) 0.4004(3) 0.0404(7) Uani 1 1 d .
C26 C 0.4184(3) 0.3870(3) 0.3244(3) 0.0433(8) Uani 1 1 d .
H26 H 0.4368 0.3792 0.4002 0.052 Uiso 1 1 calc R
C27 C 0.4722(3) 0.5004(4) 0.2989(4) 0.0647(11) Uani 1 1 d .
H27A H 0.5459 0.5279 0.2990 0.097 Uiso 1 1 calc R
H27B H 0.4546 0.5355 0.3540 0.097 Uiso 1 1 calc R
H27C H 0.4508 0.5108 0.2275 0.097 Uiso 1 1 calc R
C28 C 0.4543(4) 0.3317(4) 0.2500(3) 0.0600(11) Uani 1 1 d .
H28A H 0.4352 0.3360 0.1752 0.090 Uiso 1 1 calc R
H28B H 0.4224 0.2602 0.2717 0.090 Uiso 1 1 calc R
H28C H 0.5283 0.3632 0.2551 0.090 Uiso 1 1 calc R
C29 C 0.0596(3) 0.2065(3) 0.4953(3) 0.0453(8) Uani 1 1 d .
H29 H 0.0999 0.2096 0.5607 0.054 Uiso 1 1 calc R
C30 C 0.0072(4) 0.2679(4) 0.5195(5) 0.0750(14) Uani 1 1 d .
H30A H -0.0308 0.2683 0.4555 0.113 Uiso 1 1 calc R
H30B H 0.0585 0.3379 0.5380 0.113 Uiso 1 1 calc R
H30C H -0.0397 0.2371 0.5805 0.113 Uiso 1 1 calc R
C31 C -0.0200(3) 0.0958(4) 0.4766(4) 0.0690(12) Uani 1 1 d .
H31A H -0.0609 0.0905 0.4130 0.104 Uiso 1 1 calc R
H31B H -0.0641 0.0694 0.5403 0.104 Uiso 1 1 calc R
H31C H 0.0138 0.0560 0.4645 0.104 Uiso 1 1 calc R
C32 C 0.3273(4) 0.1334(4) 0.7629(4) 0.0845(18) Uani 1 1 d .
H32A H 0.3936 0.1567 0.7287 0.127 Uiso 1 1 calc R
H32B H 0.3021 0.0651 0.7928 0.127 Uiso 1 1 calc R
H32C H 0.3345 0.1802 0.8213 0.127 Uiso 1 1 calc R
C33 C 0.1494(3) 0.0594(3) 0.6983(4) 0.0639(11) Uani 1 1 d .
H33A H 0.1102 0.0605 0.6359 0.096 Uiso 1 1 calc R
H33B H 0.1260 0.0779 0.7639 0.096 Uiso 1 1 calc R
H33C H 0.1398 -0.0090 0.7068 0.096 Uiso 1 1 calc R

loop_
_atom_site_aniso_label
_atom_site_aniso_U_11
_atom_site_aniso_U_22
_atom_site_aniso_U_33
_atom_site_aniso_U_23
_atom_site_aniso_U_13
_atom_site_aniso_U_12
Cl1 0.0571(5) 0.0547(6) 0.0672(6) 0.0021(5) 0.0008(5) 0.0345(5)
Cl2 0.0703(7) 0.0394(5) 0.0882(7) -0.0065(5) -0.0114(6) 0.0219(5)
Si 0.0448(6) 0.0474(6) 0.0664(7) 0.0203(5) 0.0069(5) 0.0227(5)
N1 0.0358(13) 0.0330(13) 0.0279(13) -0.0068(11) -0.0034(11) 0.0127(11)
N2 0.0350(13) 0.0339(13) 0.0272(13) -0.0044(10) -0.0065(10) 0.0127(11)
N3 0.0437(18) 0.073(2) 0.063(2) 0.0319(18) -0.0044(16) 0.0124(17)
C1 0.0330(15) 0.0387(16) 0.0249(14) -0.0041(13) -0.0016(11) 0.0130(13)
C2 0.0425(19) 0.0367(17) 0.0466(18) -0.0093(15) -0.0107(15) 0.0186(15)
C3 0.047(2) 0.0398(19) 0.070(3) -0.0002(18) -0.0111(18) 0.0163(17)
C4 0.080(3) 0.040(2) 0.123(5) -0.008(3) -0.033(3) 0.018(2)
C5 0.102(4) 0.046(3) 0.163(6) -0.021(3) -0.062(4) 0.040(3)
C6 0.098(4) 0.060(3) 0.174(6) -0.052(4) -0.074(4) 0.056(3)
C7 0.053(2) 0.048(2) 0.105(3) -0.030(2) -0.030(2) 0.0317(19)
C8 0.0383(16) 0.0361(16) 0.0272(15) -0.0023(13) -0.0050(13) 0.0122(14)
C9 0.0380(17) 0.0463(19) 0.0310(16) -0.0100(14) -0.0004(14) 0.0065(15)
C10 0.046(2) 0.049(2) 0.0373(18) -0.0086(16) 0.0086(16) 0.0078(16)
C11 0.051(2) 0.050(2) 0.0318(18) -0.0092(15) -0.0124(15) 0.0083(17)
C12 0.0396(18) 0.0481(19) 0.0331(16) -0.0023(15) -0.0071(14) 0.0136(15)
C13 0.0369(16) 0.0412(17) 0.0251(15) -0.0007(13) -0.0050(12) 0.0160(14)
C14 0.0354(18) 0.069(3) 0.050(2) -0.020(2) 0.0109(16) 0.0079(18)
C15 0.046(2) 0.100(4) 0.118(4) -0.050(3) -0.006(3) 0.031(3)
C16 0.056(3) 0.105(4) 0.053(3) -0.016(3) 0.017(2) -0.009(3)
C17 0.0351(17) 0.0493(19) 0.0317(16) 0.0004(14) -0.0023(13) 0.0163(15)
C18 0.049(2) 0.055(2) 0.053(2) 0.0064(18) 0.0119(17) 0.0211(18)
C19 0.057(2) 0.053(2) 0.056(2) 0.0033(18) 0.0011(18) 0.0286(19)
C20 0.0398(16) 0.0317(15) 0.0304(15) -0.0024(12) -0.0075(13) 0.0183(13)
C21 0.0400(17) 0.0461(18) 0.0256(14) 0.0017(13) -0.0017(13) 0.0223(14)
C22 0.062(2) 0.069(3) 0.0312(17) 0.0052(17) -0.0002(16) 0.037(2)
C23 0.059(2) 0.085(3) 0.0312(18) -0.0008(19) -0.0113(16) 0.033(2)
C24 0.045(2) 0.063(2) 0.0424(19) -0.0021(17) -0.0154(16) 0.0252(19)
C25 0.0365(17) 0.0409(18) 0.0387(17) -0.0072(14) -0.0089(14) 0.0155(14)
C26 0.0433(18) 0.053(2) 0.0372(17) 0.0116(16) 0.0080(14) 0.0265(17)
C27 0.052(2) 0.061(3) 0.073(3) 0.018(2) 0.014(2) 0.023(2)
C28 0.066(3) 0.078(3) 0.052(2) 0.007(2) 0.0135(19) 0.049(2)
C29 0.0334(17) 0.0437(19) 0.050(2) -0.0049(16) -0.0040(14) 0.0128(15)
C30 0.066(3) 0.076(3) 0.091(3) 0.009(3) 0.025(3) 0.042(2)
C31 0.045(2) 0.056(3) 0.084(3) -0.004(2) 0.004(2) 0.008(2)
C32 0.093(4) 0.057(3) 0.073(3) 0.030(2) -0.036(3) 0.015(2)
C33 0.044(2) 0.049(2) 0.082(3) -0.024(2) -0.010(2) 0.0104(17)

loop_
_atom_type_symbol
_atom_type_description
_atom_type_scat_dispersion_real
_atom_type_scat_dispersion_imag
_atom_type_scat_source
C C 0.0033 0.0016 'International Tables Vol C Tables 4.2.6.8 and 6.1.1.4'
H H 0.0000 0.0000 'International Tables Vol C Tables 4.2.6.8 and 6.1.1.4'
N N 0.0061 0.0033 'International Tables Vol C Tables 4.2.6.8 and 6.1.1.4'
Si Si 0.0817 0.0704 'International Tables Vol C Tables 4.2.6.8 and 6.1.1.4'
Cl Cl 0.1484 0.1585 'International Tables Vol C Tables 4.2.6.8 and 6.1.1.4'

loop_
_geom_angle_atom_site_label_1
_geom_angle_atom_site_label_2
_geom_angle_atom_site_label_3
_geom_angle
N3 Si N2 124.11(18)
N3 Si Cl1 114.42(15)
N2 Si Cl1 115.36(11)
N3 Si Cl2 102.17(15)
N2 Si Cl2 95.75(10)
Cl1 Si Cl2 96.67(7)
N3 Si N1 89.88(17)
N2 Si N1 65.51(11)
Cl1 Si N1 91.22(9)
Cl2 Si N1 161.24(9)
C1 N1 C8 124.4(3)
C1 N1 Si 84.82(18)
C8 N1 Si 146.2(2)
C1 N2 C20 125.7(3)
C1 N2 Si 101.3(2)
C20 N2 Si 131.1(2)
C33 N3 C32 117.4(4)
C33 N3 Si 123.0(3)
C32 N3 Si 118.0(3)
N1 C1 N2 108.4(3)
N1 C1 C2 127.9(3)
N2 C1 C2 123.7(3)
C7 C2 C3 118.3(4)
C7 C2 C1 122.1(3)
C3 C2 C1 119.6(3)
C4 C3 C2 120.1(4)
C5 C4 C3 120.3(5)
C4 C5 C6 120.5(5)
C5 C6 C7 120.2(5)
C6 C7 C2 120.6(4)
C13 C8 C9 121.1(3)
C13 C8 N1 119.1(3)
C9 C8 N1 119.9(3)
C10 C9 C8 117.5(3)
C10 C9 C14 118.5(3)
C8 C9 C14 124.0(3)
C11 C10 C9 121.6(3)
C12 C11 C10 120.8(3)
C11 C12 C13 120.7(3)
C8 C13 C12 118.3(3)
C8 C13 C17 122.9(3)
C12 C13 C17 118.8(3)
C15 C14 C9 112.9(4)
C15 C14 C16 111.5(4)
C9 C14 C16 109.9(4)
C19 C17 C18 109.3(3)
C19 C17 C13 111.2(3)
C18 C17 C13 111.9(3)
C25 C20 C21 121.6(3)
C25 C20 N2 119.5(3)
C21 C20 N2 118.8(3)
C22 C21 C20 116.9(3)
C22 C21 C26 119.1(3)
C20 C21 C26 124.0(3)
C23 C22 C21 122.1(4)
C22 C23 C24 119.9(3)
C25 C24 C23 121.1(4)
C24 C25 C20 118.4(3)
C24 C25 C29 117.5(3)
C20 C25 C29 124.0(3)
C21 C26 C28 111.3(3)
C21 C26 C27 111.2(3)
C28 C26 C27 111.3(3)
C31 C29 C25 112.3(3)
C31 C29 C30 109.7(4)
C25 C29 C30 111.4(3)

loop_
_geom_bond_atom_site_label_1
_geom_bond_atom_site_label_2
_geom_bond_distance
Cl1 Si 2.0783(15)
Cl2 Si 2.1272(17)
Si N3 1.681(3)
Si N2 1.763(3)
Si N1 2.193(3)
N1 C1 1.294(4)
N1 C8 1.424(4)
N2 C1 1.382(4)
N2 C20 1.447(4)
N3 C33 1.429(5)
N3 C32 1.476(6)
C1 C2 1.467(5)
C2 C7 1.389(5)
C2 C3 1.397(5)
C3 C4 1.382(7)
C4 C5 1.362(8)
C5 C6 1.366(8)
C6 C7 1.375(6)
C8 C13 1.402(5)
C8 C9 1.410(5)
C9 C10 1.401(5)
C9 C14 1.524(5)
C10 C11 1.364(6)
C11 C12 1.361(6)
C12 C13 1.409(5)
C13 C17 1.534(5)
C14 C15 1.514(8)
C14 C16 1.531(7)
C17 C19 1.497(5)
C17 C18 1.533(5)
C20 C25 1.399(5)
C20 C21 1.418(5)
C21 C22 1.392(5)
C21 C26 1.512(5)
C22 C23 1.366(6)
C23 C24 1.391(6)
C24 C25 1.377(5)
C25 C29 1.526(5)
C26 C28 1.518(6)
C26 C27 1.525(6)
C29 C31 1.519(6)
C29 C30 1.529(6)

loop_
_geom_torsion_atom_site_label_1
_geom_torsion_atom_site_label_2
_geom_torsion_atom_site_label_3
_geom_torsion_atom_site_label_4
_geom_torsion
N3 Si N1 C1 -128.4(2)
N2 Si N1 C1 -0.26(19)
Cl1 Si N1 C1 117.19(18)
Cl2 Si N1 C1 2.1(4)
N3 Si N1 C8 23.8(4)
N2 Si N1 C8 151.9(4)
Cl1 Si N1 C8 -90.6(4)
Cl2 Si N1 C8 154.3(3)
N3 Si N2 C1 72.1(3)
Cl1 Si N2 C1 -78.8(2)
Cl2 Si N2 C1 -178.98(18)
N1 Si N2 C1 0.25(18)
N3 Si N2 C20 -123.4(3)
Cl1 Si N2 C20 85.7(3)
Cl2 Si N2 C20 -14.5(3)
N1 Si N2 C20 164.8(3)
N2 Si N3 C33 71.9(4)
Cl1 Si N3 C33 -137.0(4)
Cl2 Si N3 C33 -33.8(4)
N1 Si N3 C33 131.8(4)
N2 Si N3 C32 -122.7(4)
Cl1 Si N3 C32 28.5(4)
Cl2 Si N3 C32 131.7(4)
N1 Si N3 C32 -62.8(4)
C8 N1 C1 N2 -161.3(3)
Si N1 C1 N2 0.3(2)
C8 N1 C1 C2 17.7(5)
Si N1 C1 C2 179.3(3)
C20 N2 C1 N1 -166.1(3)
Si N2 C1 N1 -0.4(3)
C20 N2 C1 C2 14.9(5)
Si N2 C1 C2 -179.5(3)
N1 C1 C2 C7 -145.4(4)
N2 C1 C2 C7 33.5(5)
N1 C1 C2 C3 33.9(6)
N2 C1 C2 C3 -147.2(4)
C7 C2 C3 C4 1.7(7)
C1 C2 C3 C4 -177.6(4)
C2 C3 C4 C5 0.3(9)
C3 C4 C5 C6 -2.2(12)
C4 C5 C6 C7 2.1(13)
C5 C6 C7 C2 0.0(11)
C3 C2 C7 C6 -1.9(8)
C1 C2 C7 C6 177.4(6)
C1 N1 C8 C13 -119.2(4)
Si N1 C8 C13 95.1(4)
C1 N1 C8 C9 62.7(5)
Si N1 C8 C9 -83.0(5)
C13 C8 C9 C10 1.1(5)
N1 C8 C9 C10 179.2(3)
C13 C8 C9 C14 -176.2(4)
N1 C8 C9 C14 1.9(6)
C8 C9 C10 C11 -0.4(6)
C14 C9 C10 C11 177.1(4)
C9 C10 C11 C12 -1.0(7)
C10 C11 C12 C13 1.8(6)
C9 C8 C13 C12 -0.4(5)
N1 C8 C13 C12 -178.6(3)
C9 C8 C13 C17 178.6(3)
N1 C8 C13 C17 0.5(5)
C11 C12 C13 C8 -1.0(5)
C11 C12 C13 C17 179.9(3)
C10 C9 C14 C15 62.5(6)
C8 C9 C14 C15 -120.2(4)
C10 C9 C14 C16 -62.7(5)
C8 C9 C14 C16 114.6(4)
C8 C13 C17 C19 -113.4(4)
C12 C13 C17 C19 65.7(4)
C8 C13 C17 C18 124.1(4)
C12 C13 C17 C18 -56.9(4)
C1 N2 C20 C25 -113.4(4)
Si N2 C20 C25 85.4(4)
C1 N2 C20 C21 70.7(4)
Si N2 C20 C21 -90.5(4)
C25 C20 C21 C22 -0.6(5)
N2 C20 C21 C22 175.2(3)
C25 C20 C21 C26 -179.2(3)
N2 C20 C21 C26 -3.4(5)
C20 C21 C22 C23 0.1(6)
C26 C21 C22 C23 178.7(4)
C21 C22 C23 C24 1.2(7)
C22 C23 C24 C25 -2.0(7)
C23 C24 C25 C20 1.5(6)
C23 C24 C25 C29 178.2(4)
C21 C20 C25 C24 -0.1(5)
N2 C20 C25 C24 -176.0(3)
C21 C20 C25 C29 -176.6(3)
N2 C20 C25 C29 7.6(5)
C22 C21 C26 C28 -61.1(5)
C20 C21 C26 C28 117.5(4)
C22 C21 C26 C27 63.6(5)
C20 C21 C26 C27 -117.8(4)
C24 C25 C29 C31 61.3(5)
C20 C25 C29 C31 -122.2(4)
C24 C25 C29 C30 -62.1(5)
C20 C25 C29 C30 114.4(4)
